data_4309950
loop_
_publ_author_name
'Feng He'
'Ming-Liang Tong'
'Xiao-Ming Chen'

_publ_section_title
;
Synthesis, Structures, and Magnetic Properties of Heteronuclear
Cu(II)-Ln(III) (Ln = La, Gd, or Tb) Complexes
;
_journal_name_full 'Inorganic Chemistry'
_journal_page_first 8285
_journal_page_last 8292
_journal_paper_doi 10.1021/ic0507159
_journal_volume 44
_journal_year 2005
_chemical_formula_sum 'C12 H16 Cu La N5 O13'
_chemical_formula_weight 640.75
_chemical_name_systematic
; 
 ? 
;
_space_group_IT_number 14
_symmetry_cell_setting monoclinic
_symmetry_space_group_name_Hall '-P 2ybc'
_symmetry_space_group_name_H-M 'P 1 21/c 1'
_atom_sites_solution_hydrogens geom
_atom_sites_solution_primary direct
_atom_sites_solution_secondary difmap
_audit_creation_method SHELXL-97
_cell_angle_alpha 90.00
_cell_angle_beta 105.4590(10)
_cell_angle_gamma 90.00
_cell_formula_units_Z 4
_cell_length_a 7.5307(6)
_cell_length_b 19.9609(15)
_cell_length_c 14.0160(10)
_cell_measurement_temperature 298(2)
_cell_volume 2030.7(3)
_computing_structure_refinement 'SHELXL-97 (Sheldrick, 1997)'
_computing_structure_solution 'SHELXS-97 (Sheldrick, 1990)'
_diffrn_ambient_temperature 298(2)
_diffrn_measured_fraction_theta_full 0.933
_diffrn_measured_fraction_theta_max 0.933
_diffrn_radiation_monochromator graphite
_diffrn_radiation_source 'fine-focus sealed tube'
_diffrn_radiation_type MoK\a
_diffrn_radiation_wavelength 0.71073
_diffrn_reflns_av_R_equivalents 0.0197
_diffrn_reflns_av_sigmaI/netI 0.0273
_diffrn_reflns_limit_h_max 8
_diffrn_reflns_limit_h_min -9
_diffrn_reflns_limit_k_max 26
_diffrn_reflns_limit_k_min -26
_diffrn_reflns_limit_l_max 16
_diffrn_reflns_limit_l_min -18
_diffrn_reflns_number 12586
_diffrn_reflns_theta_full 28.32
_diffrn_reflns_theta_max 28.32
_diffrn_reflns_theta_min 1.82
_exptl_absorpt_coefficient_mu 3.201
_exptl_absorpt_correction_T_max 0.7340
_exptl_absorpt_correction_T_min 0.5251
_exptl_crystal_colour blue
_exptl_crystal_density_diffrn 2.096
_exptl_crystal_density_method 'not measured'
_exptl_crystal_F_000 1252
_exptl_crystal_size_max 0.23
_exptl_crystal_size_mid 0.14
_exptl_crystal_size_min 0.10
_refine_diff_density_max 0.872
_refine_diff_density_min -0.561
_refine_diff_density_rms 0.088
_refine_ls_extinction_method none
_refine_ls_goodness_of_fit_ref 1.036
_refine_ls_hydrogen_treatment mixed
_refine_ls_matrix_type full
_refine_ls_number_parameters 353
_refine_ls_number_reflns 4723
_refine_ls_number_restraints 0
_refine_ls_restrained_S_all 1.036
_refine_ls_R_factor_all 0.0317
_refine_ls_R_factor_gt 0.0279
_refine_ls_shift/su_max 0.022
_refine_ls_shift/su_mean 0.002
_refine_ls_structure_factor_coef Fsqd
_refine_ls_weighting_details 'calc w=1/[\s^2^(Fo^2^)+(0.0363P)^2^+1.3147P] where P=(Fo^2^+2Fc^2^)/3'
_refine_ls_weighting_scheme calc
_refine_ls_wR_factor_gt 0.0688
_refine_ls_wR_factor_ref 0.0707
_reflns_number_gt 4265
_reflns_number_total 4723
_reflns_threshold_expression >2sigma(I)
_cod_data_source_file ic0507159si20050507_083030_6.cif
_cod_data_source_block compound_1.La
_cod_database_code 4309950

loop_
_symmetry_equiv_pos_as_xyz
'x, y, z'
'-x, y+1/2, -z+1/2'
'-x, -y, -z'
'x, -y-1/2, z-1/2'

loop_
_atom_site_label
_atom_site_type_symbol
_atom_site_fract_x
_atom_site_fract_y
_atom_site_fract_z
_atom_site_U_iso_or_equiv
_atom_site_adp_type
_atom_site_occupancy
_atom_site_symmetry_multiplicity
_atom_site_calc_flag
_atom_site_refinement_flags
_atom_site_disorder_assembly
_atom_site_disorder_group
La1 La 0.21014(2) 0.733046(8) 0.658062(11) 0.02994(7) Uani 1 1 d . . .
Cu1 Cu 0.20629(5) 0.563288(19) 0.66651(3) 0.03608(10) Uani 1 1 d . . .
O1 O 0.2205(3) 0.62790(11) 0.57033(15) 0.0418(5) Uani 1 1 d . . .
O2 O 0.1176(3) 0.63406(10) 0.73195(16) 0.0409(5) Uani 1 1 d . . .
O3 O 0.0367(3) 0.77965(11) 0.78541(15) 0.0404(5) Uani 1 1 d . . .
O4 O -0.1518(3) 0.75407(12) 0.64525(16) 0.0432(5) Uani 1 1 d . . .
O5 O -0.2540(3) 0.80192(13) 0.75902(19) 0.0542(6) Uani 1 1 d . . .
O6 O 0.4125(4) 0.72845(12) 0.85012(17) 0.0479(6) Uani 1 1 d . . .
O7 O 0.5304(3) 0.67554(13) 0.74832(16) 0.0504(6) Uani 1 1 d . . .
O8 O 0.6734(3) 0.67738(15) 0.90481(18) 0.0596(7) Uani 1 1 d . . .
O9 O 0.1125(4) 0.85671(11) 0.61146(18) 0.0521(6) Uani 1 1 d . . .
O10 O 0.3558(4) 0.85007(12) 0.73238(19) 0.0515(6) Uani 1 1 d . . .
O11 O 0.2345(5) 0.94743(13) 0.6852(2) 0.0684(8) Uani 1 1 d . . .
O12 O 0.0125(4) 0.74678(15) 0.48016(18) 0.0479(6) Uani 1 1 d . . .
O13 O 0.4435(4) 0.75923(14) 0.5590(2) 0.0481(6) Uani 1 1 d . . .
N1 N 0.2369(4) 0.49765(13) 0.56641(18) 0.0380(6) Uani 1 1 d . . .
N2 N 0.2410(4) 0.51545(12) 0.79316(18) 0.0385(6) Uani 1 1 d . . .
N3 N -0.1272(4) 0.77917(12) 0.73025(19) 0.0363(5) Uani 1 1 d . . .
N4 N 0.5424(4) 0.69351(13) 0.83589(18) 0.0398(6) Uani 1 1 d . . .
N5 N 0.2333(4) 0.88661(14) 0.67681(19) 0.0424(6) Uani 1 1 d . . .
C1 C 0.2510(4) 0.52753(16) 0.4830(2) 0.0389(7) Uani 1 1 d . . .
C2 C 0.2733(5) 0.4904(2) 0.4032(2) 0.0502(8) Uani 1 1 d . . .
C3 C 0.2801(6) 0.4215(2) 0.4100(3) 0.0566(10) Uani 1 1 d . . .
C4 C 0.2647(6) 0.39126(19) 0.4954(3) 0.0557(9) Uani 1 1 d . . .
C5 C 0.2428(5) 0.43025(17) 0.5718(3) 0.0490(8) Uani 1 1 d . . .
C6 C 0.2365(5) 0.60264(17) 0.4804(2) 0.0430(7) Uani 1 1 d . . .
C7 C 0.1696(4) 0.54940(15) 0.8574(2) 0.0380(6) Uani 1 1 d . . .
C8 C 0.1795(6) 0.52493(18) 0.9502(3) 0.0486(8) Uani 1 1 d . . .
C9 C 0.2643(6) 0.46492(19) 0.9792(3) 0.0593(10) Uani 1 1 d . . .
C10 C 0.3409(6) 0.43077(18) 0.9149(3) 0.0579(10) Uani 1 1 d . . .
C11 C 0.3276(5) 0.45703(17) 0.8232(3) 0.0497(8) Uani 1 1 d . . .
C12 C 0.0826(6) 0.61522(17) 0.8216(3) 0.0449(8) Uani 1 1 d . . .
H2 H 0.287(5) 0.516(2) 0.347(3) 0.054(11) Uiso 1 1 d . . .
H3 H 0.304(5) 0.398(2) 0.359(3) 0.063(12) Uiso 1 1 d . . .
H4 H 0.266(5) 0.3424(18) 0.505(3) 0.051(10) Uiso 1 1 d . . .
H5 H 0.227(4) 0.4086(17) 0.643(2) 0.043(9) Uiso 1 1 d . . .
H6A H 0.122(5) 0.6136(18) 0.422(3) 0.050(10) Uiso 1 1 d . . .
H6B H 0.335(5) 0.6207(18) 0.459(3) 0.049(10) Uiso 1 1 d . . .
H8 H 0.127(5) 0.5523(17) 0.986(2) 0.045(10) Uiso 1 1 d . . .
H9 H 0.288(6) 0.448(2) 1.044(3) 0.078(13) Uiso 1 1 d . . .
H10 H 0.396(5) 0.391(2) 0.930(3) 0.057(11) Uiso 1 1 d . . .
H11 H 0.379(5) 0.4352(19) 0.774(3) 0.060(11) Uiso 1 1 d . . .
H12A H -0.058(7) 0.612(2) 0.820(3) 0.080(14) Uiso 1 1 d . . .
H12B H 0.115(5) 0.6454(18) 0.870(3) 0.052(11) Uiso 1 1 d . . .
H12W H 0.022(6) 0.7323(19) 0.428(3) 0.053(12) Uiso 1 1 d . . .
H13W H -0.059(7) 0.774(2) 0.472(3) 0.064(15) Uiso 1 1 d . . .
H14W H 0.543(6) 0.7551(19) 0.585(3) 0.045(12) Uiso 1 1 d . . .
H15W H 0.430(6) 0.7642(19) 0.493(3) 0.062(12) Uiso 1 1 d . . .

loop_
_atom_site_aniso_label
_atom_site_aniso_U_11
_atom_site_aniso_U_22
_atom_site_aniso_U_33
_atom_site_aniso_U_23
_atom_site_aniso_U_13
_atom_site_aniso_U_12
La1 0.03651(10) 0.03192(10) 0.02158(9) 0.00186(6) 0.00806(7) 0.00232(6)
Cu1 0.0464(2) 0.03455(19) 0.03048(19) -0.00001(14) 0.01585(16) 0.00250(15)
O1 0.0633(15) 0.0377(11) 0.0283(10) 0.0016(9) 0.0189(10) 0.0015(10)
O2 0.0589(14) 0.0356(10) 0.0355(11) 0.0039(9) 0.0250(10) 0.0059(10)
O3 0.0373(12) 0.0559(13) 0.0268(10) -0.0042(9) 0.0065(9) 0.0012(10)
O4 0.0431(13) 0.0551(13) 0.0291(11) -0.0064(10) 0.0056(10) -0.0009(10)
O5 0.0457(14) 0.0639(16) 0.0592(15) -0.0064(13) 0.0245(12) 0.0090(12)
O6 0.0517(14) 0.0591(14) 0.0303(12) -0.0027(10) 0.0064(10) 0.0126(11)
O7 0.0489(14) 0.0693(15) 0.0344(12) 0.0001(11) 0.0135(10) 0.0110(12)
O8 0.0467(14) 0.0767(17) 0.0464(14) 0.0190(13) -0.0034(11) 0.0034(13)
O9 0.0647(16) 0.0396(12) 0.0443(14) 0.0038(10) 0.0013(12) 0.0010(11)
O10 0.0506(15) 0.0498(14) 0.0491(14) -0.0002(11) 0.0047(12) -0.0046(11)
O11 0.108(2) 0.0418(14) 0.0575(16) -0.0099(12) 0.0257(16) -0.0019(14)
O12 0.0589(16) 0.0580(15) 0.0233(12) 0.0001(11) 0.0048(11) 0.0138(13)
O13 0.0385(14) 0.0736(18) 0.0327(13) 0.0044(12) 0.0106(11) -0.0066(12)
N1 0.0400(14) 0.0431(13) 0.0330(13) -0.0067(11) 0.0134(11) -0.0021(11)
N2 0.0478(15) 0.0377(13) 0.0323(13) 0.0010(10) 0.0150(11) 0.0025(11)
N3 0.0417(15) 0.0359(12) 0.0317(13) 0.0026(10) 0.0104(11) 0.0006(11)
N4 0.0390(14) 0.0453(14) 0.0326(13) 0.0084(11) 0.0054(11) -0.0016(12)
N5 0.0583(18) 0.0399(14) 0.0336(13) -0.0029(11) 0.0204(13) -0.0028(13)
C1 0.0357(16) 0.0474(17) 0.0327(15) -0.0043(13) 0.0074(12) 0.0017(13)
C2 0.055(2) 0.063(2) 0.0327(17) -0.0086(16) 0.0133(15) 0.0014(17)
C3 0.060(2) 0.063(2) 0.048(2) -0.0221(18) 0.0157(18) 0.0026(18)
C4 0.062(2) 0.0448(19) 0.060(2) -0.0177(17) 0.0175(19) -0.0085(17)
C5 0.057(2) 0.0429(17) 0.049(2) -0.0062(15) 0.0187(17) -0.0073(15)
C6 0.056(2) 0.0472(18) 0.0289(15) 0.0004(13) 0.0161(15) 0.0010(16)
C7 0.0468(17) 0.0361(14) 0.0335(15) -0.0016(12) 0.0146(13) -0.0049(13)
C8 0.069(2) 0.0423(17) 0.0386(18) -0.0004(14) 0.0216(17) -0.0031(17)
C9 0.088(3) 0.051(2) 0.0380(19) 0.0111(16) 0.0145(19) -0.001(2)
C10 0.081(3) 0.0376(18) 0.050(2) 0.0085(16) 0.0091(19) 0.0095(18)
C11 0.062(2) 0.0410(17) 0.0462(19) -0.0007(15) 0.0143(17) 0.0087(16)
C12 0.067(2) 0.0414(17) 0.0358(17) 0.0048(14) 0.0305(16) 0.0085(16)

loop_
_atom_type_symbol
_atom_type_description
_atom_type_scat_dispersion_real
_atom_type_scat_dispersion_imag
_atom_type_scat_source
C C 0.0033 0.0016 'International Tables Vol C Tables 4.2.6.8 and 6.1.1.4'
H H 0.0000 0.0000 'International Tables Vol C Tables 4.2.6.8 and 6.1.1.4'
N N 0.0061 0.0033 'International Tables Vol C Tables 4.2.6.8 and 6.1.1.4'
O O 0.0106 0.0060 'International Tables Vol C Tables 4.2.6.8 and 6.1.1.4'
Cu Cu 0.3201 1.2651 'International Tables Vol C Tables 4.2.6.8 and 6.1.1.4'
La La -0.2871 2.4523 'International Tables Vol C Tables 4.2.6.8 and 6.1.1.4'

loop_
_geom_angle_atom_site_label_1
_geom_angle_atom_site_label_2
_geom_angle_atom_site_label_3
_geom_angle
_geom_angle_site_symmetry_1
_geom_angle_site_symmetry_3
_geom_angle_publ_flag
O2 La1 O1 64.23(7) . . ?
O2 La1 O12 110.25(9) . . ?
O1 La1 O12 71.92(8) . . ?
O2 La1 O13 135.65(8) . . ?
O1 La1 O13 77.56(8) . . ?
O12 La1 O13 75.83(10) . . ?
O2 La1 O9 141.84(8) . . ?
O1 La1 O9 136.99(7) . . ?
O12 La1 O9 66.55(9) . . ?
O13 La1 O9 81.94(9) . . ?
O2 La1 O3 75.39(7) . . ?
O1 La1 O3 136.79(7) . . ?
O12 La1 O3 110.89(8) . . ?
O13 La1 O3 145.64(8) . . ?
O9 La1 O3 71.30(8) . . ?
O2 La1 O7 76.85(8) . . ?
O1 La1 O7 73.92(8) . . ?
O12 La1 O7 136.66(8) . . ?
O13 La1 O7 71.41(8) . . ?
O9 La1 O7 133.25(9) . . ?
O3 La1 O7 112.21(7) . . ?
O2 La1 O10 133.06(7) . . ?
O1 La1 O10 151.91(8) . . ?
O12 La1 O10 111.01(9) . . ?
O13 La1 O10 76.33(8) . . ?
O9 La1 O10 47.88(8) . . ?
O3 La1 O10 69.81(8) . . ?
O7 La1 O10 88.05(8) . . ?
O2 La1 O4 75.87(7) . . ?
O1 La1 O4 105.39(7) . . ?
O12 La1 O4 66.77(8) . . ?
O13 La1 O4 138.80(8) . . ?
O9 La1 O4 68.05(8) . . ?
O3 La1 O4 47.39(7) . . ?
O7 La1 O4 149.64(7) . . ?
O10 La1 O4 101.03(7) . . ?
O2 La1 O6 72.41(8) . . ?
O1 La1 O6 112.62(7) . . ?
O12 La1 O6 175.46(8) . . ?
O13 La1 O6 104.98(9) . . ?
O9 La1 O6 109.03(7) . . ?
O3 La1 O6 65.87(7) . . ?
O7 La1 O6 47.01(7) . . ?
O10 La1 O6 65.15(7) . . ?
O4 La1 O6 111.01(7) . . ?
O2 La1 Cu1 33.11(5) . . ?
O1 La1 Cu1 32.99(5) . . ?
O12 La1 Cu1 97.65(7) . . ?
O13 La1 Cu1 103.64(6) . . ?
O9 La1 Cu1 161.78(6) . . ?
O3 La1 Cu1 108.51(5) . . ?
O7 La1 Cu1 64.42(6) . . ?
O10 La1 Cu1 150.07(6) . . ?
O4 La1 Cu1 97.99(5) . . ?
O6 La1 Cu1 86.53(5) . . ?
O1 Cu1 O2 86.03(9) . . ?
O1 Cu1 N2 162.62(11) . . ?
O2 Cu1 N2 84.53(9) . . ?
O1 Cu1 N1 84.64(10) . . ?
O2 Cu1 N1 163.27(11) . . ?
N2 Cu1 N1 107.79(10) . . ?
O1 Cu1 La1 44.78(6) . . ?
O2 Cu1 La1 44.05(6) . . ?
N2 Cu1 La1 121.01(7) . . ?
N1 Cu1 La1 129.31(8) . . ?
C6 O1 Cu1 115.70(19) . . ?
C6 O1 La1 142.04(19) . . ?
Cu1 O1 La1 102.23(8) . . ?
C12 O2 Cu1 114.04(18) . . ?
C12 O2 La1 138.4(2) . . ?
Cu1 O2 La1 102.84(8) . . ?
N3 O3 La1 99.28(16) . . ?
N3 O4 La1 96.15(17) . . ?
N4 O6 La1 96.66(17) . . ?
N4 O7 La1 99.27(17) . . ?
N5 O9 La1 99.54(19) . . ?
N5 O10 La1 96.18(18) . . ?
C1 N1 C5 118.9(3) . . ?
C1 N1 Cu1 112.0(2) . . ?
C5 N1 Cu1 129.0(2) . . ?
C11 N2 C7 118.2(3) . . ?
C11 N2 Cu1 129.6(2) . . ?
C7 N2 Cu1 112.2(2) . . ?
O5 N3 O4 122.1(3) . . ?
O5 N3 O3 121.0(3) . . ?
O4 N3 O3 116.9(2) . . ?
O8 N4 O7 121.8(3) . . ?
O8 N4 O6 121.1(3) . . ?
O7 N4 O6 117.1(3) . . ?
O11 N5 O9 121.9(3) . . ?
O11 N5 O10 121.9(3) . . ?
O9 N5 O10 116.2(3) . . ?
N1 C1 C2 121.3(3) . . ?
N1 C1 C6 116.2(3) . . ?
C2 C1 C6 122.5(3) . . ?
C3 C2 C1 119.2(3) . . ?
C4 C3 C2 119.2(3) . . ?
C5 C4 C3 119.2(3) . . ?
N1 C5 C4 122.2(3) . . ?
O1 C6 C1 111.3(3) . . ?
N2 C7 C8 121.6(3) . . ?
N2 C7 C12 115.8(3) . . ?
C8 C7 C12 122.7(3) . . ?
C9 C8 C7 119.8(3) . . ?
C8 C9 C10 119.0(3) . . ?
C11 C10 C9 119.2(3) . . ?
N2 C11 C10 122.3(3) . . ?
O2 C12 C7 111.5(3) . . ?

loop_
_geom_bond_atom_site_label_1
_geom_bond_atom_site_label_2
_geom_bond_distance
_geom_bond_site_symmetry_2
_geom_bond_publ_flag
La1 O2 2.418(2) . ?
La1 O1 2.444(2) . ?
La1 O12 2.555(2) . ?
La1 O13 2.567(3) . ?
La1 O9 2.609(2) . ?
La1 O3 2.646(2) . ?
La1 O7 2.666(2) . ?
La1 O10 2.671(2) . ?
La1 O4 2.716(2) . ?
La1 O6 2.719(2) . ?
La1 Cu1 3.3910(5) . ?
Cu1 O1 1.889(2) . ?
Cu1 O2 1.900(2) . ?
Cu1 N2 1.971(2) . ?
Cu1 N1 1.978(2) . ?
O1 C6 1.392(3) . ?
O2 C12 1.402(3) . ?
O3 N3 1.270(3) . ?
O4 N3 1.260(3) . ?
O5 N3 1.219(3) . ?
O6 N4 1.260(3) . ?
O7 N4 1.259(3) . ?
O8 N4 1.225(3) . ?
O9 N5 1.257(4) . ?
O10 N5 1.267(4) . ?
O11 N5 1.220(4) . ?
N1 C1 1.342(4) . ?
N1 C5 1.348(4) . ?
N2 C11 1.347(4) . ?
N2 C7 1.348(4) . ?
C1 C2 1.389(4) . ?
C1 C6 1.503(5) . ?
C2 C3 1.379(6) . ?
C3 C4 1.372(5) . ?
C4 C5 1.369(5) . ?
C7 C8 1.373(4) . ?
C7 C12 1.494(4) . ?
C8 C9 1.367(5) . ?
C9 C10 1.374(6) . ?
C10 C11 1.367(5) . ?
